data_4330838
loop_
_publ_author_name
'Matthew J. Polinski'
'Shuao Wang'
'Evgeny V. Alekseev'
'Justin N. Cross'
'Wulf Depmeier'
'Thomas E. Albrecht-Schmitt'

_publ_section_title
;
 Effect of pH and Reaction Time on the Structures of Early Lanthanide(III)
 Borate Perchlorates
;
_journal_name_full 'Inorganic Chemistry'
_journal_page_first 11541
_journal_page_last 11548
_journal_paper_doi 10.1021/ic301421e
_journal_volume 51
_journal_year 2012
_chemical_formula_moiety Ce[B8O10(OH)6(H2O)(ClO4)]0.5H2O
_chemical_formula_sum 'B8 Ce Cl O21.5'
_chemical_formula_weight 606.05
_chemical_name_common 'Cerium(III) Octaborate Perchlorate'
_chemical_name_systematic
; 
 ? 
;
_space_group_IT_number 14
_symmetry_cell_setting monoclinic
_symmetry_space_group_name_Hall '-P 2yn'
_symmetry_space_group_name_H-M 'P 1 21/n 1'
_atom_sites_solution_hydrogens none
_atom_sites_solution_primary direct
_atom_sites_solution_secondary difmap
_audit_creation_method SHELXL-97
_cell_angle_alpha 90.00
_cell_angle_beta 97.024(2)
_cell_angle_gamma 90.00
_cell_formula_units_Z 4
_cell_length_a 9.8399(15)
_cell_length_b 8.2154(13)
_cell_length_c 21.378(3)
_cell_measurement_reflns_used 3978
_cell_measurement_temperature 100(2)
_cell_measurement_theta_max 27.66
_cell_measurement_theta_min 1.92
_cell_volume 1715.2(4)
_computing_cell_refinement 'Smart Saint'
_computing_data_collection Smart
_computing_data_reduction SAINT
_computing_molecular_graphics 'SHELXP-91 (Sheldrick, 1997)'
_computing_publication_material 'SHELXCIF-97 (Sheldrick, 2000)'
_computing_structure_refinement 'SHELXL-97 (Sheldrick, 2008)'
_computing_structure_solution 'SHELXS-97 (Sheldrick, 2008)'
_diffrn_ambient_temperature 100(2)
_diffrn_detector_area_resol_mean 0
_diffrn_measured_fraction_theta_full 0.993
_diffrn_measured_fraction_theta_max 0.993
_diffrn_measurement_device_type 'BRUKER apex II'
_diffrn_measurement_method '0.5 wide w/ exposures'
_diffrn_radiation_monochromator 'Quazar Optics'
_diffrn_radiation_source 'Imus microfocused'
_diffrn_radiation_type MoK\a
_diffrn_radiation_wavelength 0.71073
_diffrn_reflns_av_R_equivalents 0.0432
_diffrn_reflns_av_sigmaI/netI 0.0412
_diffrn_reflns_limit_h_max 12
_diffrn_reflns_limit_h_min -12
_diffrn_reflns_limit_k_max 10
_diffrn_reflns_limit_k_min -10
_diffrn_reflns_limit_l_max 27
_diffrn_reflns_limit_l_min -27
_diffrn_reflns_number 13388
_diffrn_reflns_theta_full 27.66
_diffrn_reflns_theta_max 27.66
_diffrn_reflns_theta_min 1.92
_exptl_absorpt_coefficient_mu 2.922
_exptl_absorpt_correction_T_max 0.986
_exptl_absorpt_correction_T_min 0.808
_exptl_absorpt_correction_type numerical
_exptl_absorpt_process_details SHELTXPREP
_exptl_crystal_colour Colorless
_exptl_crystal_density_diffrn 2.347
_exptl_crystal_description Tablet
_exptl_crystal_F_000 1148
_exptl_crystal_size_max 0.078
_exptl_crystal_size_mid 0.061
_exptl_crystal_size_min 0.005
_refine_diff_density_max 1.416
_refine_diff_density_min -0.625
_refine_diff_density_rms 0.162
_refine_ls_extinction_method none
_refine_ls_goodness_of_fit_ref 1.065
_refine_ls_hydrogen_treatment none
_refine_ls_matrix_type full
_refine_ls_number_parameters 304
_refine_ls_number_reflns 3978
_refine_ls_number_restraints 0
_refine_ls_restrained_S_all 1.065
_refine_ls_R_factor_all 0.0354
_refine_ls_R_factor_gt 0.0293
_refine_ls_shift/su_max 0.003
_refine_ls_shift/su_mean 0.000
_refine_ls_structure_factor_coef Fsqd
_refine_ls_weighting_details 'calc w=1/[\s^2^(Fo^2^)+(0.0352P)^2^+3.2020P] where P=(Fo^2^+2Fc^2^)/3'
_refine_ls_weighting_scheme calc
_refine_ls_wR_factor_gt 0.0732
_refine_ls_wR_factor_ref 0.0763
_reflns_number_gt 3458
_reflns_number_total 3978
_reflns_threshold_expression >2sigma(I)
_cod_data_source_file ic301421e_si_002_02.cif
_cod_data_source_block CeBClO-1
_cod_original_cell_volume 1715.2(5)
_cod_original_formula_sum 'B8 Ce Cl O21.50'
_cod_database_code 4330838

loop_
_symmetry_equiv_pos_as_xyz
'x, y, z'
'-x+1/2, y+1/2, -z+1/2'
'-x, -y, -z'
'x-1/2, -y-1/2, z-1/2'

loop_
_atom_site_label
_atom_site_type_symbol
_atom_site_fract_x
_atom_site_fract_y
_atom_site_fract_z
_atom_site_U_iso_or_equiv
_atom_site_adp_type
_atom_site_occupancy
_atom_site_symmetry_multiplicity
_atom_site_calc_flag
_atom_site_refinement_flags
Ce1 Ce 1.48639(2) 0.45935(2) 0.700016(9) 0.00600(7) Uani 1 1 d .
Cl1A Cl 1.50867(12) 0.32774(13) 0.87025(5) 0.0139(4) Uani 0.844(4) 1 d P
Cl1B Cl 1.6085(7) 0.3845(7) 0.8739(3) 0.0151(19) Uani 0.156(4) 1 d P
O12 O 1.2375(2) 0.4688(3) 0.72590(12) 0.0063(5) Uani 1 1 d .
O11 O 1.7492(2) 0.4694(3) 0.72485(12) 0.0067(5) Uani 1 1 d .
O10 O 1.3746(2) 0.1734(3) 0.71900(12) 0.0081(5) Uani 1 1 d .
O9 O 1.3233(3) 0.3706(3) 0.60384(12) 0.0133(6) Uani 1 1 d .
O8 O 1.6101(3) 0.1772(3) 0.72255(12) 0.0081(5) Uani 1 1 d .
O7 O 1.3530(2) 0.7058(3) 0.75203(11) 0.0074(5) Uani 1 1 d .
O6 O 1.6481(3) 0.7090(3) 0.74656(12) 0.0076(5) Uani 1 1 d .
O5 O 1.6012(3) 0.3574(3) 0.60346(12) 0.0141(6) Uani 1 1 d .
O4 O 1.5184(3) 0.4332(3) 0.81614(13) 0.0156(6) Uani 1 1 d .
O3A O 1.3831(5) 0.2389(5) 0.85945(19) 0.0374(13) Uani 0.855(8) 1 d P
O3B O 1.729(2) 0.484(2) 0.8758(10) 0.024(6) Uani 0.145(8) 1 d P
O2 O 1.6265(4) 0.2170(4) 0.87457(15) 0.0349(9) Uani 1 1 d .
O1 O 1.5172(4) 0.4239(4) 0.92541(14) 0.0268(8) Uani 1 1 d .
O21 O 1.5035(2) -0.0620(3) 0.76278(12) 0.0058(5) Uani 1 1 d .
O20 O 1.4812(3) -0.0098(3) 0.65167(13) 0.0131(6) Uani 1 1 d .
O19 O 1.9368(3) 0.3076(3) 0.55237(12) 0.0138(6) Uani 1 1 d .
O18 O 1.8524(3) 0.3201(3) 0.64939(12) 0.0091(5) Uani 1 1 d .
O17 O 1.4551(3) 0.6789(3) 0.62558(13) 0.0185(6) Uani 1 1 d .
O16 O 1.0923(3) 0.3322(3) 0.64686(11) 0.0083(5) Uani 1 1 d .
O15 O 1.6666(3) 0.3138(4) 0.49967(13) 0.0248(7) Uani 1 1 d .
O14 O 1.4369(3) 0.3345(4) 0.51248(13) 0.0233(7) Uani 1 1 d .
O13 O 1.1944(3) 0.3284(4) 0.50601(13) 0.0270(8) Uani 1 1 d .
B1 B 1.2346(4) 0.6206(5) 0.75315(19) 0.0079(8) Uani 1 1 d .
B2 B 1.4911(4) 0.0669(5) 0.7116(2) 0.0094(8) Uani 1 1 d .
B8 B 1.7663(4) 0.6222(5) 0.75021(19) 0.0087(8) Uani 1 1 d .
B7 B 1.8618(4) 0.3577(5) 0.71633(19) 0.0078(8) Uani 1 1 d .
B6 B 1.1202(4) 0.3602(5) 0.71452(19) 0.0072(8) Uani 1 1 d .
B5 B 1.9627(4) 0.3189(5) 0.61633(19) 0.0095(8) Uani 1 1 d .
B4 B 1.3195(5) 0.3455(6) 0.5405(2) 0.0160(9) Uani 1 1 d .
B3 B 1.5708(5) 0.3361(6) 0.5399(2) 0.0163(9) Uani 1 1 d .
O1W O 1.287(2) 0.027(3) 0.5473(10) 0.171(8) Uiso 0.50 1 d P

loop_
_atom_site_aniso_label
_atom_site_aniso_U_11
_atom_site_aniso_U_22
_atom_site_aniso_U_33
_atom_site_aniso_U_23
_atom_site_aniso_U_13
_atom_site_aniso_U_12
Ce1 0.00470(11) 0.00568(11) 0.00762(11) 0.00016(7) 0.00071(8) -0.00005(7)
Cl1A 0.0199(7) 0.0123(5) 0.0092(5) 0.0006(4) 0.0005(4) 0.0009(5)
Cl1B 0.018(4) 0.015(3) 0.012(3) -0.001(2) 0.003(2) 0.001(3)
O12 0.0031(12) 0.0050(11) 0.0110(12) 0.0006(9) 0.0014(10) 0.0005(9)
O11 0.0046(12) 0.0045(11) 0.0110(12) 0.0003(9) 0.0010(10) -0.0003(9)
O10 0.0049(12) 0.0069(11) 0.0125(12) 0.0017(10) 0.0015(10) 0.0012(10)
O9 0.0076(13) 0.0225(14) 0.0094(13) -0.0014(11) -0.0004(11) -0.0035(11)
O8 0.0072(12) 0.0053(11) 0.0116(12) 0.0021(10) 0.0000(10) -0.0014(10)
O7 0.0060(12) 0.0056(11) 0.0104(12) -0.0015(9) 0.0003(10) -0.0004(9)
O6 0.0066(12) 0.0040(11) 0.0121(12) -0.0001(9) 0.0013(10) 0.0012(9)
O5 0.0094(13) 0.0243(15) 0.0085(13) -0.0018(11) 0.0003(11) 0.0035(12)
O4 0.0215(16) 0.0134(13) 0.0112(13) 0.0019(10) -0.0007(12) 0.0017(11)
O3A 0.042(3) 0.043(3) 0.027(2) -0.0001(19) 0.0053(19) -0.028(2)
O3B 0.045(15) 0.010(10) 0.017(11) 0.005(8) 0.009(10) 0.000(9)
O2 0.050(2) 0.0349(19) 0.0188(16) 0.0034(14) -0.0014(16) 0.0260(18)
O1 0.046(2) 0.0200(15) 0.0141(15) -0.0042(12) 0.0030(15) 0.0045(15)
O21 0.0037(12) 0.0043(11) 0.0094(12) 0.0016(9) 0.0011(10) 0.0003(9)
O20 0.0202(15) 0.0073(12) 0.0117(13) -0.0013(10) 0.0016(12) -0.0008(11)
O19 0.0084(13) 0.0235(15) 0.0094(13) -0.0009(11) 0.0005(11) 0.0010(11)
O18 0.0061(12) 0.0116(12) 0.0098(12) -0.0020(10) 0.0013(10) -0.0004(10)
O17 0.0338(18) 0.0105(13) 0.0105(13) 0.0001(11) 0.0002(13) -0.0013(12)
O16 0.0063(12) 0.0105(12) 0.0081(12) 0.0003(10) 0.0016(10) 0.0007(10)
O15 0.0083(14) 0.057(2) 0.0098(14) -0.0040(14) 0.0026(12) 0.0043(14)
O14 0.0062(14) 0.053(2) 0.0112(14) -0.0031(13) 0.0025(12) -0.0029(14)
O13 0.0074(14) 0.060(2) 0.0132(15) -0.0102(15) 0.0005(12) -0.0076(15)
B1 0.010(2) 0.0053(17) 0.0080(18) -0.0004(15) -0.0012(16) 0.0002(15)
B2 0.009(2) 0.0055(17) 0.014(2) 0.0018(15) 0.0027(17) -0.0004(15)
B8 0.010(2) 0.0084(18) 0.0078(18) 0.0011(15) 0.0027(16) -0.0017(16)
B7 0.0067(19) 0.0071(17) 0.0092(19) -0.0007(15) -0.0006(16) -0.0006(15)
B6 0.0067(19) 0.0040(17) 0.0109(19) -0.0015(14) 0.0007(16) 0.0021(15)
B5 0.009(2) 0.0087(18) 0.011(2) -0.0017(15) 0.0009(17) -0.0013(16)
B4 0.013(2) 0.025(2) 0.010(2) 0.0001(17) 0.0010(18) -0.0045(19)
B3 0.008(2) 0.026(2) 0.015(2) 0.0000(18) 0.0020(18) -0.0008(18)

loop_
_atom_type_symbol
_atom_type_description
_atom_type_scat_dispersion_real
_atom_type_scat_dispersion_imag
_atom_type_scat_source
B B 0.0013 0.0007 'International Tables Vol C Tables 4.2.6.8 and 6.1.1.4'
O O 0.0106 0.0060 'International Tables Vol C Tables 4.2.6.8 and 6.1.1.4'
Cl Cl 0.1484 0.1585 'International Tables Vol C Tables 4.2.6.8 and 6.1.1.4'
Ce Ce -0.2486 2.6331 'International Tables Vol C Tables 4.2.6.8 and 6.1.1.4'

loop_
_geom_angle_atom_site_label_1
_geom_angle_atom_site_label_2
_geom_angle_atom_site_label_3
_geom_angle
_geom_angle_site_symmetry_1
_geom_angle_site_symmetry_3
O17 Ce1 O4 136.14(9) . .
O17 Ce1 O9 70.36(9) . .
O4 Ce1 O9 140.67(9) . .
O17 Ce1 O11 99.01(9) . .
O4 Ce1 O11 78.14(9) . .
O9 Ce1 O11 133.68(8) . .
O17 Ce1 O12 94.11(9) . .
O4 Ce1 O12 78.17(9) . .
O9 Ce1 O12 70.21(8) . .
O11 Ce1 O12 155.63(8) . .
O17 Ce1 O5 75.50(9) . .
O4 Ce1 O5 138.74(9) . .
O9 Ce1 O5 64.02(8) . .
O11 Ce1 O5 69.67(8) . .
O12 Ce1 O5 133.96(8) . .
O17 Ce1 O8 143.25(9) . .
O4 Ce1 O8 74.97(8) . .
O9 Ce1 O8 97.28(8) . .
O11 Ce1 O8 63.96(7) . .
O12 Ce1 O8 114.64(8) . .
O5 Ce1 O8 68.12(8) . .
O17 Ce1 O10 138.32(9) . .
O4 Ce1 O10 76.90(9) . .
O9 Ce1 O10 68.79(8) . .
O11 Ce1 O10 114.97(7) . .
O12 Ce1 O10 64.53(7) . .
O5 Ce1 O10 93.70(8) . .
O8 Ce1 O10 51.84(8) . .
O17 Ce1 O6 72.33(9) . .
O4 Ce1 O6 72.55(8) . .
O9 Ce1 O6 142.59(8) . .
O11 Ce1 O6 51.01(7) . .
O12 Ce1 O6 115.42(7) . .
O5 Ce1 O6 104.00(8) . .
O8 Ce1 O6 111.20(7) . .
O10 Ce1 O6 148.45(8) . .
O17 Ce1 O7 71.50(9) . .
O4 Ce1 O7 70.33(8) . .
O9 Ce1 O7 104.72(8) . .
O11 Ce1 O7 114.44(7) . .
O12 Ce1 O7 51.10(7) . .
O5 Ce1 O7 146.99(8) . .
O8 Ce1 O7 144.52(8) . .
O10 Ce1 O7 111.56(7) . .
O6 Ce1 O7 65.02(7) . .
O17 Ce1 B8 86.68(10) . .
O4 Ce1 B8 72.20(10) . .
O9 Ce1 B8 146.86(9) . .
O11 Ce1 B8 25.48(9) . .
O12 Ce1 B8 137.12(9) . .
O5 Ce1 B8 87.74(10) . .
O8 Ce1 B8 86.91(9) . .
O10 Ce1 B8 133.75(9) . .
O6 Ce1 B8 25.62(9) . .
O7 Ce1 B8 89.42(9) . .
O17 Ce1 B1 83.10(10) . .
O4 Ce1 B1 71.53(10) . .
O9 Ce1 B1 88.04(10) . .
O11 Ce1 B1 136.71(9) . .
O12 Ce1 B1 25.53(9) . .
O5 Ce1 B1 149.11(9) . .
O8 Ce1 B1 132.20(9) . .
O10 Ce1 B1 87.59(9) . .
O6 Ce1 B1 90.09(9) . .
O7 Ce1 B1 25.60(9) . .
B8 Ce1 B1 113.29(11) . .
Cl1B Cl1A O1 74.8(4) . .
Cl1B Cl1A O3A 172.5(4) . .
O1 Cl1A O3A 112.5(2) . .
Cl1B Cl1A O4 69.7(3) . .
O1 Cl1A O4 109.09(18) . .
O3A Cl1A O4 108.4(2) . .
Cl1B Cl1A O2 63.9(4) . .
O1 Cl1A O2 109.2(2) . .
O3A Cl1A O2 110.7(3) . .
O4 Cl1A O2 106.87(19) . .
Cl1A Cl1B O2 71.7(4) . .
Cl1A Cl1B O3B 170.8(10) . .
O2 Cl1B O3B 117.2(10) . .
Cl1A Cl1B O4 67.2(4) . .
O2 Cl1B O4 109.8(4) . .
O3B Cl1B O4 106.2(9) . .
Cl1A Cl1B O1 62.5(3) . .
O2 Cl1B O1 106.6(4) . .
O3B Cl1B O1 114.5(9) . .
O4 Cl1B O1 101.4(4) . .
B1 O12 B6 124.6(3) . .
B1 O12 Ce1 100.8(2) . .
B6 O12 Ce1 134.5(2) . .
B8 O11 B7 124.4(3) . .
B8 O11 Ce1 100.5(2) . .
B7 O11 Ce1 135.1(2) . .
B1 O10 B2 121.7(3) 2_746 .
B1 O10 Ce1 135.6(2) 2_746 .
B2 O10 Ce1 99.7(2) . .
B4 O9 Ce1 141.2(3) . .
B8 O8 B2 121.0(3) 2_846 .
B8 O8 Ce1 137.7(2) 2_846 .
B2 O8 Ce1 99.9(2) . .
B1 O7 B6 122.7(3) . 2_756
B1 O7 Ce1 94.7(2) . .
B6 O7 Ce1 141.0(2) 2_756 .
B8 O6 B7 121.3(3) . 2_856
B8 O6 Ce1 94.8(2) . .
B7 O6 Ce1 139.0(2) 2_856 .
B3 O5 Ce1 139.9(3) . .
Cl1A O4 Cl1B 43.1(3) . .
Cl1A O4 Ce1 146.65(17) . .
Cl1B O4 Ce1 148.1(3) . .
Cl1B O2 Cl1A 44.4(3) . .
Cl1A O1 Cl1B 42.7(3) . .
B7 O21 B6 115.9(3) 2_846 2_746
B7 O21 B2 120.8(3) 2_846 .
B6 O21 B2 122.1(3) 2_746 .
B5 O18 B7 123.4(3) . .
B5 O16 B6 122.6(3) 1_455 .
B4 O14 B3 128.9(3) . .
O10 B1 O7 124.5(3) 2_756 .
O10 B1 O12 122.1(3) 2_756 .
O7 B1 O12 113.3(3) . .
O10 B1 Ce1 172.6(3) 2_756 .
O7 B1 Ce1 59.74(18) . .
O12 B1 Ce1 53.69(17) . .
O20 B2 O10 113.2(3) . .
O20 B2 O8 112.4(3) . .
O10 B2 O8 103.4(3) . .
O20 B2 O21 109.4(3) . .
O10 B2 O21 109.5(3) . .
O8 B2 O21 108.8(3) . .
O6 B8 O8 124.4(3) . 2_856
O6 B8 O11 113.3(3) . .
O8 B8 O11 122.2(3) 2_856 .
O6 B8 Ce1 59.57(18) . .
O8 B8 Ce1 172.7(3) 2_856 .
O11 B8 Ce1 54.03(18) . .
O18 B7 O6 110.8(3) . 2_846
O18 B7 O11 107.2(3) . .
O6 B7 O11 110.6(3) 2_846 .
O18 B7 O21 109.5(3) . 2_856
O6 B7 O21 108.7(3) 2_846 2_856
O11 B7 O21 110.0(3) . 2_856
O12 B6 O16 108.2(3) . .
O12 B6 O7 110.9(3) . 2_746
O16 B6 O7 110.4(3) . 2_746
O12 B6 O21 110.0(3) . 2_756
O16 B6 O21 109.0(3) . 2_756
O7 B6 O21 108.3(3) 2_746 2_756
O19 B5 O16 122.3(3) . 1_655
O19 B5 O18 117.2(3) . .
O16 B5 O18 120.5(3) 1_655 .
O13 B4 O9 117.8(4) . .
O13 B4 O14 120.7(4) . .
O9 B4 O14 121.5(4) . .
O15 B3 O5 124.1(4) . .
O15 B3 O14 115.4(4) . .
O5 B3 O14 120.5(4) . .

loop_
_geom_bond_atom_site_label_1
_geom_bond_atom_site_label_2
_geom_bond_distance
_geom_bond_site_symmetry_2
Ce1 O17 2.400(3) .
Ce1 O4 2.473(3) .
Ce1 O9 2.555(3) .
Ce1 O11 2.577(2) .
Ce1 O12 2.578(2) .
Ce1 O5 2.609(3) .
Ce1 O8 2.635(2) .
Ce1 O10 2.646(2) .
Ce1 O6 2.709(2) .
Ce1 O7 2.723(2) .
Ce1 B8 3.131(4) .
Ce1 B1 3.142(4) .
Cl1A Cl1B 1.081(7) .
Cl1A O1 1.413(3) .
Cl1A O3A 1.429(4) .
Cl1A O4 1.458(3) .
Cl1A O2 1.468(3) .
Cl1B O2 1.387(7) .
Cl1B O3B 1.44(2) .
Cl1B O4 1.484(7) .
Cl1B O1 1.538(7) .
O12 B1 1.379(5) .
O12 B6 1.455(5) .
O11 B8 1.370(5) .
O11 B7 1.467(5) .
O10 B1 1.362(5) 2_746
O10 B2 1.466(5) .
O9 B4 1.365(5) .
O8 B8 1.360(5) 2_846
O8 B2 1.476(5) .
O7 B1 1.362(5) .
O7 B6 1.464(4) 2_756
O6 B8 1.358(5) .
O6 B7 1.467(5) 2_856
O5 B3 1.366(5) .
O21 B7 1.498(5) 2_846
O21 B6 1.506(5) 2_746
O21 B2 1.516(5) .
O20 B2 1.421(5) .
O19 B5 1.363(5) .
O18 B5 1.365(5) .
O18 B7 1.456(5) .
O16 B5 1.364(5) 1_455
O16 B6 1.457(5) .
O15 B3 1.364(5) .
O14 B4 1.368(5) .
O14 B3 1.376(5) .
O13 B4 1.362(5) .
B1 O10 1.362(5) 2_756
B8 O8 1.360(5) 2_856
B7 O6 1.467(5) 2_846
B7 O21 1.498(5) 2_856
B6 O7 1.464(4) 2_746
B6 O21 1.506(5) 2_756
B5 O16 1.364(5) 1_655
